data_4325596
loop_
_publ_author_name
'Galina V. Romanenko'
'Ksenia Yu. Maryunina'
'Artem S. Bogomyakov'
'Renad Z. Sagdeev'
'Victor I. Ovcharenko'

_publ_section_title
;
 Relationship between the Thermally Induced Reorientations of Aromatic
 Solvate Molecules in Cu(hfac)2- Nitroxide Breathing Crystals and the
 Character of the Magnetic Anomaly
;
_journal_name_full 'Inorganic Chemistry'
_journal_page_first 6597
_journal_page_last 6609
_journal_paper_doi 10.1021/ic200444e
_journal_volume 50
_journal_year 2011
_chemical_formula_sum 'C27 H28 Cu F12 N4 O6'
_chemical_formula_weight 796.07
_chemical_name_systematic
; 
 ? 
;
_space_group_IT_number 2
_symmetry_cell_setting triclinic
_symmetry_space_group_name_Hall '-P 1'
_symmetry_space_group_name_H-M 'P -1'
_atom_sites_solution_hydrogens geom
_atom_sites_solution_primary direct
_atom_sites_solution_secondary difmap
_audit_creation_method SHELXL-97
_cell_angle_alpha 100.304(2)
_cell_angle_beta 102.480(2)
_cell_angle_gamma 102.098(2)
_cell_formula_units_Z 2
_cell_length_a 9.6163(4)
_cell_length_b 12.9234(5)
_cell_length_c 14.1191(6)
_cell_measurement_reflns_used 9154
_cell_measurement_temperature 100(2)
_cell_measurement_theta_max 28.27
_cell_measurement_theta_min 2.36
_cell_volume 1628.31(12)
_computing_cell_refinement 'Bruker SAINT'
_computing_data_collection 'Bruker APEX2'
_computing_data_reduction 'Bruker SAINT'
_computing_molecular_graphics 'Bruker SHELXTL'
_computing_publication_material 'Bruker SHELXTL'
_computing_structure_refinement 'SHELXL-97 (Sheldrick, 1997)'
_computing_structure_solution 'SHELXS-97 (Sheldrick, 1990)'
_diffrn_ambient_temperature 100(2)
_diffrn_measured_fraction_theta_full 0.959
_diffrn_measured_fraction_theta_max 0.959
_diffrn_measurement_device_type 'Bruker APEX-II CCD'
_diffrn_measurement_method '\f and \w scans'
_diffrn_radiation_monochromator graphite
_diffrn_radiation_source 'fine-focus sealed tube'
_diffrn_radiation_type MoK\a
_diffrn_radiation_wavelength 0.71073
_diffrn_reflns_av_R_equivalents 0.0684
_diffrn_reflns_av_sigmaI/netI 0.0736
_diffrn_reflns_limit_h_max 12
_diffrn_reflns_limit_h_min -12
_diffrn_reflns_limit_k_max 17
_diffrn_reflns_limit_k_min -17
_diffrn_reflns_limit_l_max 18
_diffrn_reflns_limit_l_min -18
_diffrn_reflns_number 27472
_diffrn_reflns_theta_full 28.54
_diffrn_reflns_theta_max 28.54
_diffrn_reflns_theta_min 1.66
_diffrn_standards_number 0
_exptl_absorpt_coefficient_mu 0.786
_exptl_absorpt_correction_T_max 0.4314
_exptl_absorpt_correction_T_min 0.3594
_exptl_absorpt_correction_type multi-scan
_exptl_crystal_colour dark
_exptl_crystal_density_diffrn 1.624
_exptl_crystal_description bulk
_exptl_crystal_F_000 806
_exptl_crystal_size_max 0.28
_exptl_crystal_size_mid 0.24
_exptl_crystal_size_min 0.12
_refine_diff_density_max 0.611
_refine_diff_density_min -0.758
_refine_diff_density_rms 0.074
_refine_ls_extinction_method none
_refine_ls_goodness_of_fit_ref 0.954
_refine_ls_hydrogen_treatment constr
_refine_ls_matrix_type full
_refine_ls_number_parameters 508
_refine_ls_number_reflns 7935
_refine_ls_number_restraints 0
_refine_ls_restrained_S_all 0.954
_refine_ls_R_factor_all 0.0704
_refine_ls_R_factor_gt 0.0427
_refine_ls_shift/su_max 0.001
_refine_ls_shift/su_mean 0.000
_refine_ls_structure_factor_coef Fsqd
_refine_ls_weighting_details 'calc w=1/[\s^2^(Fo^2^)+(0.0498P)^2^+0.0000P] where P=(Fo^2^+2Fc^2^)/3'
_refine_ls_weighting_scheme calc
_refine_ls_wR_factor_gt 0.0944
_refine_ls_wR_factor_ref 0.1018
_reflns_number_gt 5271
_reflns_number_total 7935
_reflns_threshold_expression >2sigma(I)
_cod_data_source_file ic200444e_si_002_01.cif
_cod_data_source_block phh100
_cod_database_code 4325596

loop_
_symmetry_equiv_pos_as_xyz
'x, y, z'
'-x, -y, -z'

loop_
_atom_site_label
_atom_site_type_symbol
_atom_site_fract_x
_atom_site_fract_y
_atom_site_fract_z
_atom_site_U_iso_or_equiv
_atom_site_adp_type
_atom_site_occupancy
_atom_site_symmetry_multiplicity
_atom_site_calc_flag
_atom_site_refinement_flags
Cu1 Cu 0.5000 -0.5000 0.5000 0.02040(11) Uani 1 2 d S
O1 O 0.65131(16) -0.35982(11) 0.53345(11) 0.0232(4) Uani 1 1 d .
C1 C 0.8548(3) -0.22703(19) 0.53002(19) 0.0283(6) Uani 1 1 d .
F1 F 0.76895(15) -0.15955(11) 0.51546(12) 0.0459(4) Uani 1 1 d .
F2 F 0.92606(16) -0.19864(11) 0.62680(11) 0.0416(4) Uani 1 1 d .
F3 F 0.95529(16) -0.20777(11) 0.47913(11) 0.0411(4) Uani 1 1 d .
C2 C 0.7639(2) -0.34538(17) 0.50126(17) 0.0222(5) Uani 1 1 d .
C3 C 0.8140(2) -0.42334(18) 0.44635(17) 0.0254(5) Uani 1 1 d .
H3A H 0.8954 -0.4014 0.4223 0.030 Uiso 1 1 calc R
C4 C 0.7443(2) -0.53368(18) 0.42670(17) 0.0231(5) Uani 1 1 d .
C5 C 0.8033(3) -0.61540(19) 0.3654(2) 0.0312(6) Uani 1 1 d .
F4 F 0.9279(18) -0.5706(12) 0.3510(10) 0.063(4) Uani 0.50 1 d P
F5 F 0.805(2) -0.693(2) 0.409(2) 0.042(3) Uani 0.50 1 d P
F6 F 0.7034(15) -0.6600(9) 0.2747(9) 0.042(3) Uani 0.50 1 d P
F4A F 0.9390(15) -0.5744(10) 0.3516(6) 0.030(2) Uani 0.50 1 d P
F5A F 0.834(2) -0.700(2) 0.412(2) 0.032(2) Uani 0.50 1 d P
F6A F 0.7139(15) -0.6602(11) 0.2777(10) 0.054(4) Uani 0.50 1 d P
O2 O 0.63302(16) -0.57857(11) 0.45252(11) 0.0235(4) Uani 1 1 d .
Cu2 Cu 1.0000 0.0000 1.0000 0.01923(11) Uani 1 2 d S
O3 O 0.83198(16) 0.06430(11) 0.99596(11) 0.0207(3) Uani 1 1 d .
C6 C 0.6541(3) 0.13942(18) 1.04841(18) 0.0249(5) Uani 1 1 d .
F7 F 0.57879(15) 0.12040(12) 0.95340(11) 0.0378(4) Uani 1 1 d .
F8 F 0.55644(16) 0.12568(12) 1.10210(12) 0.0422(4) Uani 1 1 d .
F9 F 0.72743(15) 0.24357(10) 1.07561(11) 0.0346(4) Uani 1 1 d .
C7 C 0.7614(2) 0.06710(16) 1.06120(17) 0.0199(5) Uani 1 1 d .
C8 C 0.7724(2) 0.01646(17) 1.13988(17) 0.0245(5) Uani 1 1 d .
H8A H 0.7150 0.0274 1.1841 0.029 Uiso 1 1 calc R
C9 C 0.8675(2) -0.05071(16) 1.15458(17) 0.0214(5) Uani 1 1 d .
C10 C 0.8682(3) -0.1098(2) 1.2397(2) 0.0301(6) Uani 1 1 d .
F10 F 1.012(2) -0.0883(15) 1.3064(13) 0.041(3) Uani 0.50 1 d P
F11 F 0.827(2) -0.2175(17) 1.2064(16) 0.042(4) Uani 0.50 1 d P
F12 F 0.787(2) -0.0794(17) 1.2959(18) 0.067(5) Uani 0.50 1 d P
F10A F 0.761(2) -0.0995(16) 1.2874(18) 0.040(2) Uani 0.50 1 d P
F11A F 0.842(2) -0.2158(16) 1.2031(17) 0.045(4) Uani 0.50 1 d P
F12A F 0.991(2) -0.0755(14) 1.2996(14) 0.046(4) Uani 0.50 1 d P
O4 O 0.95689(16) -0.07154(11) 1.10606(11) 0.0212(3) Uani 1 1 d .
O01 O 0.54225(17) -0.51646(12) 0.66511(11) 0.0249(4) Uani 1 1 d .
N1 N 0.6556(2) -0.53519(13) 0.72200(13) 0.0191(4) Uani 1 1 d .
C01 C 0.6585(2) -0.64856(16) 0.73282(16) 0.0213(5) Uani 1 1 d .
C02 C 0.5522(3) -0.67861(18) 0.79513(19) 0.0296(6) Uani 1 1 d .
H02A H 0.4527 -0.6927 0.7554 0.044 Uiso 1 1 calc R
H02B H 0.5705 -0.6195 0.8520 0.044 Uiso 1 1 calc R
H02C H 0.5663 -0.7426 0.8173 0.044 Uiso 1 1 calc R
C03 C 0.6086(3) -0.72627(17) 0.63106(18) 0.0294(6) Uani 1 1 d .
H03A H 0.6792 -0.7084 0.5939 0.044 Uiso 1 1 calc R
H03B H 0.5143 -0.7203 0.5960 0.044 Uiso 1 1 calc R
H03C H 0.6006 -0.7994 0.6387 0.044 Uiso 1 1 calc R
C04 C 0.8240(3) -0.62884(17) 0.78759(17) 0.0235(5) Uani 1 1 d .
C05 C 0.9218(3) -0.64338(19) 0.71694(19) 0.0333(6) Uani 1 1 d .
H05A H 1.0221 -0.6297 0.7551 0.050 Uiso 1 1 calc R
H05B H 0.9154 -0.5931 0.6747 0.050 Uiso 1 1 calc R
H05C H 0.8895 -0.7165 0.6766 0.050 Uiso 1 1 calc R
C06 C 0.8551(3) -0.68935(19) 0.86929(19) 0.0343(6) Uani 1 1 d .
H06A H 0.7881 -0.6830 0.9102 0.051 Uiso 1 1 calc R
H06B H 0.9546 -0.6585 0.9096 0.051 Uiso 1 1 calc R
H06C H 0.8423 -0.7648 0.8397 0.051 Uiso 1 1 calc R
N2 N 0.8639(2) -0.50843(14) 0.83382(14) 0.0241(4) Uani 1 1 d .
O02 O 0.98709(18) -0.45920(12) 0.89705(13) 0.0340(4) Uani 1 1 d .
C07 C 0.7658(2) -0.45964(16) 0.78744(16) 0.0191(5) Uani 1 1 d .
C08 C 0.7816(2) -0.34369(16) 0.80734(16) 0.0189(5) Uani 1 1 d .
C09 C 0.8914(3) -0.26102(17) 0.87963(17) 0.0235(5) Uani 1 1 d .
H09A H 0.9700 -0.2725 0.9243 0.028 Uiso 1 1 calc R
N3 N 0.8674(2) -0.16381(13) 0.87534(14) 0.0221(4) Uani 1 1 d .
N4 N 0.7441(2) -0.18364(13) 0.80061(14) 0.0206(4) Uani 1 1 d .
C041 C 0.6973(3) -0.09129(17) 0.76885(18) 0.0251(5) Uani 1 1 d .
H04A H 0.7733 -0.0517 0.7438 0.030 Uiso 1 1 calc R
H04Z H 0.6881 -0.0423 0.8265 0.030 Uiso 1 1 calc R
C042 C 0.5531(3) -0.12386(17) 0.68929(17) 0.0242(5) Uani 1 1 d .
H04B H 0.4755 -0.1617 0.7141 0.029 Uiso 1 1 calc R
H04C H 0.5607 -0.1730 0.6312 0.029 Uiso 1 1 calc R
C043 C 0.5146(3) -0.02349(18) 0.65990(18) 0.0273(6) Uani 1 1 d .
H04D H 0.5079 0.0253 0.7186 0.033 Uiso 1 1 calc R
H04E H 0.5936 0.0144 0.6362 0.033 Uiso 1 1 calc R
C044 C 0.3707(3) -0.0501(2) 0.57951(18) 0.0389(7) Uani 1 1 d .
H04F H 0.3496 0.0162 0.5665 0.058 Uiso 1 1 calc R
H04G H 0.2923 -0.0894 0.6017 0.058 Uiso 1 1 calc R
H04H H 0.3790 -0.0940 0.5195 0.058 Uiso 1 1 calc R
C010 C 0.6883(2) -0.28983(16) 0.75824(16) 0.0195(5) Uani 1 1 d .
H01A H 0.6036 -0.3215 0.7061 0.023 Uiso 1 1 calc R
C1S C 0.3641(3) 0.4331(2) 0.99148(19) 0.0341(6) Uani 1 1 d .
H1SA H 0.2725 0.3874 0.9856 0.041 Uiso 1 1 calc R
C2S C 0.4889(3) 0.4187(2) 1.05106(19) 0.0348(6) Uani 1 1 d .
H2SA H 0.4810 0.3638 1.0857 0.042 Uiso 1 1 calc R
C3S C 0.6260(3) 0.4853(2) 1.05957(19) 0.0358(6) Uani 1 1 d .
H3SA H 0.7104 0.4752 1.0993 0.043 Uiso 1 1 calc R

loop_
_atom_site_aniso_label
_atom_site_aniso_U_11
_atom_site_aniso_U_22
_atom_site_aniso_U_33
_atom_site_aniso_U_23
_atom_site_aniso_U_13
_atom_site_aniso_U_12
Cu1 0.0210(2) 0.01337(19) 0.0268(2) 0.00405(16) 0.00690(18) 0.00423(16)
O1 0.0249(9) 0.0194(8) 0.0269(9) 0.0057(7) 0.0084(8) 0.0071(7)
C1 0.0268(14) 0.0221(13) 0.0358(16) 0.0059(11) 0.0075(12) 0.0076(11)
F1 0.0367(9) 0.0192(7) 0.0836(12) 0.0164(8) 0.0106(9) 0.0126(7)
F2 0.0430(9) 0.0292(8) 0.0409(9) -0.0011(7) 0.0045(8) -0.0010(7)
F3 0.0445(9) 0.0237(7) 0.0567(10) 0.0083(7) 0.0254(8) 0.0008(7)
C2 0.0224(13) 0.0191(12) 0.0250(13) 0.0079(10) 0.0021(11) 0.0069(10)
C3 0.0233(13) 0.0207(12) 0.0330(14) 0.0053(10) 0.0121(11) 0.0032(10)
C4 0.0227(13) 0.0214(12) 0.0261(13) 0.0074(10) 0.0041(11) 0.0083(10)
C5 0.0325(16) 0.0174(13) 0.0487(19) 0.0091(12) 0.0205(14) 0.0059(12)
F4 0.051(6) 0.025(5) 0.131(8) 0.016(5) 0.055(5) 0.017(4)
F5 0.032(7) 0.028(4) 0.087(5) 0.021(3) 0.031(6) 0.027(4)
F6 0.071(7) 0.028(5) 0.036(6) 0.006(5) 0.031(5) 0.015(5)
F4A 0.026(4) 0.024(5) 0.042(4) 0.001(3) 0.022(3) 0.002(3)
F5A 0.025(6) 0.019(3) 0.071(4) 0.019(2) 0.027(5) 0.026(4)
F6A 0.030(5) 0.053(7) 0.054(7) -0.024(5) -0.001(4) 0.002(4)
O2 0.0250(9) 0.0166(8) 0.0326(10) 0.0093(7) 0.0105(8) 0.0077(7)
Cu2 0.0222(2) 0.01219(19) 0.0263(2) 0.00476(16) 0.01013(18) 0.00665(16)
O3 0.0217(9) 0.0140(8) 0.0278(9) 0.0033(7) 0.0086(7) 0.0069(6)
C6 0.0264(14) 0.0225(13) 0.0307(15) 0.0086(11) 0.0126(12) 0.0096(10)
F7 0.0334(8) 0.0432(9) 0.0377(9) 0.0045(7) 0.0031(7) 0.0223(7)
F8 0.0441(9) 0.0435(9) 0.0655(11) 0.0309(8) 0.0372(9) 0.0294(7)
F9 0.0397(9) 0.0156(7) 0.0507(9) 0.0057(6) 0.0139(7) 0.0117(6)
C7 0.0182(12) 0.0119(11) 0.0259(13) -0.0010(9) 0.0049(10) 0.0011(9)
C8 0.0295(14) 0.0197(12) 0.0302(14) 0.0061(10) 0.0167(11) 0.0096(10)
C9 0.0226(13) 0.0126(11) 0.0270(13) 0.0026(9) 0.0065(11) 0.0021(9)
C10 0.0361(16) 0.0260(14) 0.0378(16) 0.0134(12) 0.0199(14) 0.0134(12)
F10 0.050(6) 0.045(4) 0.035(5) 0.022(4) 0.008(5) 0.021(3)
F11 0.038(4) 0.026(6) 0.060(9) 0.019(6) 0.008(5) 0.001(3)
F12 0.107(12) 0.078(11) 0.086(11) 0.067(8) 0.085(9) 0.068(8)
F10A 0.049(3) 0.035(3) 0.060(5) 0.028(3) 0.037(3) 0.025(2)
F11A 0.079(9) 0.019(6) 0.059(8) 0.023(5) 0.045(7) 0.022(5)
F12A 0.037(5) 0.051(6) 0.041(4) 0.036(4) -0.016(3) -0.007(5)
O4 0.0232(9) 0.0139(7) 0.0298(9) 0.0059(7) 0.0117(7) 0.0067(6)
O01 0.0276(9) 0.0157(8) 0.0300(9) 0.0044(7) 0.0037(8) 0.0073(7)
N1 0.0204(10) 0.0120(9) 0.0242(11) 0.0043(8) 0.0037(9) 0.0049(8)
C01 0.0303(14) 0.0092(10) 0.0241(13) 0.0036(9) 0.0054(11) 0.0065(9)
C02 0.0326(15) 0.0150(12) 0.0440(16) 0.0082(11) 0.0163(13) 0.0043(10)
C03 0.0429(16) 0.0102(11) 0.0324(14) 0.0029(10) 0.0046(12) 0.0082(10)
C04 0.0308(14) 0.0099(11) 0.0310(14) 0.0048(9) 0.0090(11) 0.0069(10)
C05 0.0363(15) 0.0216(12) 0.0509(17) 0.0131(12) 0.0186(13) 0.0154(11)
C06 0.0448(17) 0.0198(12) 0.0381(15) 0.0119(11) 0.0047(13) 0.0100(11)
N2 0.0279(12) 0.0124(9) 0.0294(11) 0.0038(8) 0.0029(10) 0.0054(8)
O02 0.0300(10) 0.0179(8) 0.0429(11) 0.0045(8) -0.0092(9) 0.0038(7)
C07 0.0202(12) 0.0145(11) 0.0232(12) 0.0053(9) 0.0049(10) 0.0060(9)
C08 0.0227(12) 0.0106(10) 0.0237(13) 0.0037(9) 0.0080(10) 0.0034(9)
C09 0.0249(13) 0.0154(11) 0.0290(14) 0.0051(10) 0.0046(11) 0.0056(10)
N3 0.0241(11) 0.0107(9) 0.0274(11) 0.0025(8) 0.0017(9) 0.0026(8)
N4 0.0249(11) 0.0111(9) 0.0262(11) 0.0057(8) 0.0070(9) 0.0046(8)
C041 0.0335(14) 0.0092(11) 0.0343(14) 0.0066(10) 0.0088(12) 0.0079(10)
C042 0.0338(14) 0.0139(11) 0.0260(13) 0.0046(10) 0.0079(11) 0.0087(10)
C043 0.0361(15) 0.0165(11) 0.0317(14) 0.0074(10) 0.0092(12) 0.0105(11)
C044 0.063(2) 0.0241(13) 0.0318(15) 0.0040(11) 0.0064(14) 0.0247(13)
C010 0.0258(13) 0.0105(10) 0.0211(12) 0.0011(9) 0.0067(10) 0.0037(9)
C1S 0.0340(16) 0.0287(14) 0.0375(16) 0.0001(12) 0.0155(13) 0.0041(12)
C2S 0.0491(18) 0.0278(14) 0.0353(16) 0.0109(12) 0.0188(14) 0.0161(13)
C3S 0.0379(17) 0.0395(16) 0.0314(15) 0.0050(12) 0.0081(13) 0.0166(13)

loop_
_atom_type_symbol
_atom_type_description
_atom_type_scat_dispersion_real
_atom_type_scat_dispersion_imag
_atom_type_scat_source
C C 0.0033 0.0016 'International Tables Vol C Tables 4.2.6.8 and 6.1.1.4'
H H 0.0000 0.0000 'International Tables Vol C Tables 4.2.6.8 and 6.1.1.4'
N N 0.0061 0.0033 'International Tables Vol C Tables 4.2.6.8 and 6.1.1.4'
O O 0.0106 0.0060 'International Tables Vol C Tables 4.2.6.8 and 6.1.1.4'
F F 0.0171 0.0103 'International Tables Vol C Tables 4.2.6.8 and 6.1.1.4'
Cu Cu 0.3201 1.2651 'International Tables Vol C Tables 4.2.6.8 and 6.1.1.4'

loop_
_geom_angle_atom_site_label_1
_geom_angle_atom_site_label_2
_geom_angle_atom_site_label_3
_geom_angle
_geom_angle_site_symmetry_1
_geom_angle_site_symmetry_3
O2 Cu1 O2 179.999(2) . 2_646
O2 Cu1 O1 88.70(6) . 2_646
O2 Cu1 O1 91.30(6) 2_646 2_646
O2 Cu1 O1 91.30(6) . .
O2 Cu1 O1 88.70(6) 2_646 .
O1 Cu1 O1 179.998(1) 2_646 .
O2 Cu1 O01 101.06(6) . .
O2 Cu1 O01 78.94(6) 2_646 .
O1 Cu1 O01 86.34(6) 2_646 .
O1 Cu1 O01 93.66(6) . .
O2 Cu1 O01 78.94(6) . 2_646
O2 Cu1 O01 101.06(6) 2_646 2_646
O1 Cu1 O01 93.66(6) 2_646 2_646
O1 Cu1 O01 86.34(6) . 2_646
O01 Cu1 O01 180.0 . 2_646
C2 O1 Cu1 124.21(14) . .
F3 C1 F2 107.39(19) . .
F3 C1 F1 107.38(19) . .
F2 C1 F1 106.78(19) . .
F3 C1 C2 113.39(19) . .
F2 C1 C2 110.36(19) . .
F1 C1 C2 111.24(19) . .
O1 C2 C3 127.8(2) . .
O1 C2 C1 113.63(19) . .
C3 C2 C1 118.6(2) . .
C2 C3 C4 121.1(2) . .
O2 C4 C3 128.5(2) . .
O2 C4 C5 112.69(19) . .
C3 C4 C5 118.8(2) . .
F5 C5 F4 115.2(11) . .
F5 C5 F6A 104.7(15) . .
F4 C5 F6A 106.4(8) . .
F5 C5 F6 105.5(15) . .
F4 C5 F6 108.5(8) . .
F6A C5 F6 3.2(12) . .
F5 C5 F4A 111.1(11) . .
F4 C5 F4A 4.2(13) . .
F6A C5 F4A 107.1(7) . .
F6 C5 F4A 109.4(6) . .
F5 C5 F5A 11.4(16) . .
F4 C5 F5A 103.8(11) . .
F6A C5 F5A 107.9(13) . .
F6 C5 F5A 109.3(13) . .
F4A C5 F5A 99.7(10) . .
F5 C5 C4 106.3(12) . .
F4 C5 C4 112.1(7) . .
F6A C5 C4 112.1(7) . .
F6 C5 C4 108.9(6) . .
F4A C5 C4 115.2(5) . .
F5A C5 C4 113.9(10) . .
C4 O2 Cu1 123.42(14) . .
O3 Cu2 O3 179.998(2) 2_757 .
O3 Cu2 O4 87.94(6) 2_757 .
O3 Cu2 O4 92.06(6) . .
O3 Cu2 O4 92.06(6) 2_757 2_757
O3 Cu2 O4 87.93(6) . 2_757
O4 Cu2 O4 180.0 . 2_757
O3 Cu2 N3 84.10(6) 2_757 .
O3 Cu2 N3 95.90(6) . .
O4 Cu2 N3 90.61(6) . .
O4 Cu2 N3 89.39(6) 2_757 .
O3 Cu2 N3 95.90(6) 2_757 2_757
O3 Cu2 N3 84.10(6) . 2_757
O4 Cu2 N3 89.39(6) . 2_757
O4 Cu2 N3 90.61(6) 2_757 2_757
N3 Cu2 N3 180.0 . 2_757
C7 O3 Cu2 124.09(14) . .
F7 C6 F9 106.86(18) . .
F7 C6 F8 107.46(19) . .
F9 C6 F8 107.38(18) . .
F7 C6 C7 111.15(18) . .
F9 C6 C7 110.29(18) . .
F8 C6 C7 113.40(18) . .
O3 C7 C8 128.3(2) . .
O3 C7 C6 112.40(19) . .
C8 C7 C6 119.3(2) . .
C7 C8 C9 121.7(2) . .
O4 C9 C8 128.4(2) . .
O4 C9 C10 112.38(19) . .
C8 C9 C10 119.2(2) . .
F12A C10 F12 100.3(13) . .
F12A C10 F11A 109.6(12) . .
F12 C10 F11A 116.8(14) . .
F12A C10 F11 113.7(12) . .
F12 C10 F11 109.9(14) . .
F11A C10 F11 7(2) . .
F12A C10 F10A 110.3(13) . .
F12 C10 F10A 12.9(15) . .
F11A C10 F10A 104.9(13) . .
F11 C10 F10A 97.9(13) . .
F12A C10 F10 9.4(16) . .
F12 C10 F10 104.8(12) . .
F11A C10 F10 100.3(12) . .
F11 C10 F10 104.3(11) . .
F10A C10 F10 113.5(12) . .
F12A C10 C9 108.1(8) . .
F12 C10 C9 112.1(11) . .
F11A C10 C9 109.4(10) . .
F11 C10 C9 112.3(10) . .
F10A C10 C9 114.4(10) . .
F10 C10 C9 113.0(7) . .
C9 O4 Cu2 123.82(14) . .
N1 O01 Cu1 129.88(12) . .
O01 N1 C07 125.08(17) . .
O01 N1 C01 121.38(16) . .
C07 N1 C01 112.60(17) . .
N1 C01 C03 109.84(17) . .
N1 C01 C02 106.04(17) . .
C03 C01 C02 110.49(19) . .
N1 C01 C04 100.20(16) . .
C03 C01 C04 114.91(19) . .
C02 C01 C04 114.43(19) . .
N2 C04 C06 109.18(19) . .
N2 C04 C05 105.77(18) . .
C06 C04 C05 110.93(19) . .
N2 C04 C01 100.76(16) . .
C06 C04 C01 115.64(19) . .
C05 C04 C01 113.51(19) . .
O02 N2 C07 125.55(17) . .
O02 N2 C04 122.20(17) . .
C07 N2 C04 111.33(18) . .
N1 C07 N2 109.07(18) . .
N1 C07 C08 126.24(19) . .
N2 C07 C08 124.70(19) . .
C010 C08 C09 104.93(18) . .
C010 C08 C07 126.7(2) . .
C09 C08 C07 128.4(2) . .
N3 C09 C08 110.6(2) . .
C09 N3 N4 105.52(17) . .
C09 N3 Cu2 123.28(15) . .
N4 N3 Cu2 130.26(13) . .
C010 N4 N3 112.39(17) . .
C010 N4 C041 128.25(19) . .
N3 N4 C041 118.99(17) . .
N4 C041 C042 113.83(17) . .
C041 C042 C043 110.20(18) . .
C044 C043 C042 113.17(19) . .
N4 C010 C08 106.58(19) . .
C2S C1S C3S 120.5(2) . 2_667
C1S C2S C3S 120.3(2) . .
C1S C3S C2S 119.2(2) 2_667 .

loop_
_geom_bond_atom_site_label_1
_geom_bond_atom_site_label_2
_geom_bond_distance
_geom_bond_site_symmetry_2
Cu1 O2 1.9464(15) .
Cu1 O2 1.9464(15) 2_646
Cu1 O1 1.9784(14) 2_646
Cu1 O1 1.9785(14) .
Cu1 O01 2.3343(15) .
Cu1 O01 2.3344(15) 2_646
O1 C2 1.254(3) .
C1 F3 1.332(3) .
C1 F2 1.335(3) .
C1 F1 1.333(3) .
C1 C2 1.527(3) .
C2 C3 1.390(3) .
C3 C4 1.392(3) .
C4 O2 1.264(3) .
C4 C5 1.524(3) .
C5 F5 1.26(3) .
C5 F4 1.292(15) .
C5 F6A 1.298(14) .
C5 F6 1.367(13) .
C5 F4A 1.371(13) .
C5 F5A 1.41(2) .
Cu2 O3 1.9607(14) 2_757
Cu2 O3 1.9607(14) .
Cu2 O4 1.9678(14) .
Cu2 O4 1.9678(14) 2_757
Cu2 N3 2.4022(18) .
Cu2 N3 2.4022(18) 2_757
O3 C7 1.256(2) .
C6 F7 1.331(3) .
C6 F9 1.326(3) .
C6 F8 1.332(3) .
C6 C7 1.535(3) .
C7 C8 1.383(3) .
C8 C9 1.395(3) .
C9 O4 1.252(2) .
C9 C10 1.534(3) .
C10 F12A 1.235(19) .
C10 F12 1.30(3) .
C10 F11A 1.32(2) .
C10 F11 1.33(2) .
C10 F10A 1.37(2) .
C10 F10 1.434(19) .
O01 N1 1.301(2) .
N1 C07 1.323(3) .
N1 C01 1.505(3) .
C01 C03 1.512(3) .
C01 C02 1.521(3) .
C01 C04 1.557(3) .
C04 N2 1.508(3) .
C04 C06 1.518(3) .
C04 C05 1.526(3) .
N2 O02 1.277(2) .
N2 C07 1.359(3) .
C07 C08 1.443(3) .
C08 C010 1.391(3) .
C08 C09 1.403(3) .
C09 N3 1.333(3) .
N3 N4 1.349(2) .
N4 C010 1.337(3) .
N4 C041 1.469(3) .
C041 C042 1.508(3) .
C042 C043 1.523(3) .
C043 C044 1.518(3) .
C1S C2S 1.377(3) .
C1S C3S 1.379(4) 2_667
C2S C3S 1.383(3) .
C3S C1S 1.379(4) 2_667
